data_1569703
loop_
_publ_author_name
'Bolotova, Iumzhana A.'
'Ustyuzhanin, Alexander O.'
'Sergeeva, Ekaterina S.'
'Faizdrakhmanova, Anna A.'
'Hai, Yu'
'Stepanov, Andrey V.'
'Ushakov, Igor A.'
'Lyssenko, Konstantin A.'
'You, Lei'
'Lvov, Andrey G.'

_publ_section_title
;
 2,3-Diarylmaleate salts as a versatile class of diarylethenes with a full
 spectrum of photoactivity in water.
;
_journal_issue 35
_journal_name_full 'Chemical science'
_journal_page_first 9553
_journal_page_last 9559
_journal_paper_doi 10.1039/d3sc02165c
_journal_volume 14
_journal_year 2023
_chemical_formula_moiety 'C19 H18 O4'
_chemical_formula_sum 'C19 H18 O4'
_chemical_formula_weight 310.33
_space_group_crystal_system monoclinic
_space_group_IT_number 14
_space_group_name_Hall '-P 2yn'
_space_group_name_H-M_alt 'P 1 21/n 1'
_atom_sites_solution_hydrogens geom
_audit_creation_method SHELXL-2018/3
_audit_update_record
;
2023-04-11 deposited with the CCDC.	2023-08-18 downloaded from the CCDC.
;
_cell_angle_alpha 90
_cell_angle_beta 104.03(2)
_cell_angle_gamma 90
_cell_formula_units_Z 4
_cell_length_a 10.583(8)
_cell_length_b 7.649(6)
_cell_length_c 20.107(14)
_cell_measurement_reflns_used 542
_cell_measurement_temperature 110(2)
_cell_measurement_theta_max 18.22
_cell_measurement_theta_min 2.22
_cell_volume 1579(2)
_computing_structure_refinement 'SHELXL-2018/3 (Sheldrick, 2018)'
_diffrn_ambient_temperature 110(2)
_diffrn_measured_fraction_theta_full 0.999
_diffrn_measured_fraction_theta_max 0.999
_diffrn_measurement_device_type 'Bruker D8 Quest with Photon III detector'
_diffrn_measurement_method '\f and \w shutterless scans'
_diffrn_radiation_type MoK\a
_diffrn_radiation_wavelength 0.71073
_diffrn_reflns_av_R_equivalents 0.1686
_diffrn_reflns_av_unetI/netI 0.1840
_diffrn_reflns_Laue_measured_fraction_full 0.999
_diffrn_reflns_Laue_measured_fraction_max 0.999
_diffrn_reflns_limit_h_max 13
_diffrn_reflns_limit_h_min -13
_diffrn_reflns_limit_k_max 9
_diffrn_reflns_limit_k_min -9
_diffrn_reflns_limit_l_max 24
_diffrn_reflns_limit_l_min -24
_diffrn_reflns_number 11685
_diffrn_reflns_point_group_measured_fraction_full 0.999
_diffrn_reflns_point_group_measured_fraction_max 0.999
_diffrn_reflns_theta_full 25.242
_diffrn_reflns_theta_max 25.997
_diffrn_reflns_theta_min 2.005
_diffrn_source 'micro-focus sealed X-ray tube'
_exptl_absorpt_coefficient_mu 0.091
_exptl_absorpt_correction_T_max 0.8622
_exptl_absorpt_correction_T_min 0.6238
_exptl_absorpt_correction_type multi-scan
_exptl_absorpt_process_details
;
 SADABS 2016/2: Krause, L., Herbst-Irmer, R., Sheldrick G.M. & Stalke D.,
 J. Appl. Cryst. 48 (2015) 3-10
;
_exptl_crystal_colour colorless
_exptl_crystal_density_diffrn 1.305
_exptl_crystal_description block
_exptl_crystal_F_000 656
_exptl_crystal_size_max 0.210
_exptl_crystal_size_mid 0.190
_exptl_crystal_size_min 0.110
_refine_diff_density_max 0.362
_refine_diff_density_min -0.462
_refine_diff_density_rms 0.081
_refine_ls_extinction_coef 0.019(4)
_refine_ls_extinction_expression Fc^*^=kFc[1+0.001xFc^2^\l^3^/sin(2\q)]^-1/4^
_refine_ls_extinction_method 'SHELXL-2018/3 (Sheldrick 2018)'
_refine_ls_goodness_of_fit_ref 1.008
_refine_ls_hydrogen_treatment constr
_refine_ls_matrix_type full
_refine_ls_number_parameters 209
_refine_ls_number_reflns 3098
_refine_ls_number_restraints 0
_refine_ls_restrained_S_all 1.008
_refine_ls_R_factor_all 0.1618
_refine_ls_R_factor_gt 0.0893
_refine_ls_shift/su_max 0.000
_refine_ls_shift/su_mean 0.000
_refine_ls_structure_factor_coef Fsqd
_refine_ls_weighting_details 'w=1/[\s^2^(Fo^2^)+(0.0785P)^2^] where P=(Fo^2^+2Fc^2^)/3'
_refine_ls_weighting_scheme calc
_refine_ls_wR_factor_gt 0.2088
_refine_ls_wR_factor_ref 0.2582
_reflns_Friedel_coverage 0.000
_reflns_number_gt 1559
_reflns_number_total 3098
_reflns_threshold_expression 'I > 2\s(I)'
_cod_data_source_file d3sc02165c2.cif
_cod_data_source_block a_a_CCDC1
_cod_depositor_comments 'Adding full bibliography for 1569699--1569704.cif.'
_cod_original_sg_symbol_H-M 'P 21/n'
_cod_database_code 1569703
_shelx_shelxl_version_number 2018/3
_shelx_space_group_comment
;
The symmetry employed for this shelxl refinement is uniquely defined
by the following loop, which should always be used as a source of
symmetry information in preference to the above space-group names.
They are only intended as comments.
;
_shelx_estimated_absorpt_t_min 0.981
_shelx_estimated_absorpt_t_max 0.990

loop_
_space_group_symop_operation_xyz
'x, y, z'
'-x+1/2, y+1/2, -z+1/2'
'-x, -y, -z'
'x-1/2, -y-1/2, z-1/2'

loop_
_atom_site_label
_atom_site_type_symbol
_atom_site_fract_x
_atom_site_fract_y
_atom_site_fract_z
_atom_site_U_iso_or_equiv
_atom_site_adp_type
_atom_site_occupancy
_atom_site_site_symmetry_order
_atom_site_calc_flag
_atom_site_refinement_flags_posn
_atom_site_refinement_flags_adp
_atom_site_refinement_flags_occupancy
_atom_site_disorder_assembly
_atom_site_disorder_group
O1 O 0.6525(3) 0.1411(4) 0.44814(15) 0.0342(8) Uani 1 1 d . . . . .
C1 C 0.6772(4) 0.4520(6) 0.4415(2) 0.0296(11) Uani 1 1 d . . . . .
O2 O 0.6156(3) 0.3103(4) 0.53218(15) 0.0345(8) Uani 1 1 d . . . . .
C2 C 0.6180(4) 0.4858(6) 0.3756(2) 0.0307(11) Uani 1 1 d . . . . .
O3 O 0.7727(3) 0.6415(4) 0.32646(17) 0.0395(9) Uani 1 1 d . . . . .
C3 C 0.7769(4) 0.5614(6) 0.4875(2) 0.0292(11) Uani 1 1 d . . . . .
O4 O 0.5714(3) 0.7499(4) 0.31693(16) 0.0346(8) Uani 1 1 d . . . . .
C4 C 0.8746(4) 0.4851(6) 0.5384(2) 0.0330(11) Uani 1 1 d . . . . .
H4A H 0.876770 0.361618 0.543614 0.040 Uiso 1 1 calc R U . . .
C5 C 0.9679(4) 0.5851(6) 0.5813(2) 0.0338(11) Uani 1 1 d . . . . .
H5A H 1.032946 0.529462 0.615639 0.041 Uiso 1 1 calc R U . . .
C6 C 0.9689(4) 0.7656(7) 0.5753(2) 0.0333(11) Uani 1 1 d . . . . .
C7 C 0.8706(4) 0.8425(6) 0.5254(2) 0.0302(10) Uani 1 1 d . . . . .
H7A H 0.868991 0.966104 0.520575 0.036 Uiso 1 1 calc R U . . .
C8 C 0.7760(4) 0.7449(6) 0.4830(2) 0.0293(11) Uani 1 1 d . . . . .
H8A H 0.708912 0.801713 0.450092 0.035 Uiso 1 1 calc R U . . .
C9 C 1.0716(5) 0.8745(7) 0.6219(2) 0.0407(13) Uani 1 1 d . . . . .
H9A H 1.132480 0.797915 0.653321 0.061 Uiso 1 1 calc R U . . .
H9B H 1.030222 0.954374 0.648376 0.061 Uiso 1 1 calc R U . . .
H9C H 1.118973 0.942359 0.594431 0.061 Uiso 1 1 calc R U . . .
C10 C 0.5050(4) 0.3879(5) 0.3341(2) 0.0277(10) Uani 1 1 d . . . . .
C11 C 0.4983(5) 0.3450(6) 0.2657(2) 0.0324(11) Uani 1 1 d . . . . .
H11A H 0.568128 0.375511 0.245910 0.039 Uiso 1 1 calc R U . . .
C12 C 0.3913(5) 0.2587(6) 0.2269(3) 0.0369(12) Uani 1 1 d . . . . .
H12A H 0.388355 0.229088 0.180629 0.044 Uiso 1 1 calc R U . . .
C13 C 0.2885(5) 0.2152(6) 0.2547(3) 0.0362(12) Uani 1 1 d . . . . .
H13A H 0.214623 0.156845 0.227521 0.043 Uiso 1 1 calc R U . . .
C14 C 0.2931(5) 0.2566(6) 0.3222(3) 0.0363(12) Uani 1 1 d . . . . .
H14A H 0.222967 0.225081 0.341657 0.044 Uiso 1 1 calc R U . . .
C15 C 0.4002(4) 0.3444(6) 0.3614(2) 0.0318(11) Uani 1 1 d . . . . .
H15A H 0.402133 0.375105 0.407460 0.038 Uiso 1 1 calc R U . . .
C16 C 0.6456(4) 0.2819(6) 0.4727(2) 0.0292(11) Uani 1 1 d . . . . .
C17 C 0.5997(5) 0.1546(6) 0.5714(2) 0.0392(12) Uani 1 1 d . . . . .
H17A H 0.577448 0.189685 0.614075 0.059 Uiso 1 1 calc R U . . .
H17B H 0.681173 0.087988 0.582224 0.059 Uiso 1 1 calc R U . . .
H17C H 0.529690 0.081809 0.544293 0.059 Uiso 1 1 calc R U . . .
C18 C 0.6662(4) 0.6325(6) 0.3379(2) 0.0305(11) Uani 1 1 d . . . . .
C19 C 0.6051(5) 0.9040(6) 0.2827(3) 0.0423(13) Uani 1 1 d . . . . .
H19A H 0.528771 0.980428 0.269341 0.063 Uiso 1 1 calc R U . . .
H19B H 0.633145 0.868501 0.241656 0.063 Uiso 1 1 calc R U . . .
H19C H 0.675944 0.967061 0.313837 0.063 Uiso 1 1 calc R U . . .

loop_
_atom_site_aniso_label
_atom_site_aniso_U_11
_atom_site_aniso_U_22
_atom_site_aniso_U_33
_atom_site_aniso_U_23
_atom_site_aniso_U_13
_atom_site_aniso_U_12
O1 0.048(2) 0.0224(17) 0.0316(18) 0.0011(14) 0.0093(15) 0.0028(15)
C1 0.029(2) 0.025(2) 0.033(3) 0.000(2) 0.006(2) 0.004(2)
O2 0.050(2) 0.0249(18) 0.0298(18) -0.0021(13) 0.0124(16) -0.0033(15)
C2 0.036(3) 0.026(2) 0.029(3) 0.0031(19) 0.006(2) 0.004(2)
O3 0.041(2) 0.040(2) 0.0370(19) 0.0136(16) 0.0086(16) 0.0029(16)
C3 0.031(2) 0.030(3) 0.028(3) 0.000(2) 0.010(2) 0.004(2)
O4 0.0393(19) 0.0233(17) 0.039(2) 0.0083(14) 0.0043(15) 0.0073(14)
C4 0.046(3) 0.028(3) 0.024(2) 0.002(2) 0.008(2) 0.005(2)
C5 0.037(3) 0.038(3) 0.025(2) 0.002(2) 0.005(2) 0.009(2)
C6 0.035(3) 0.041(3) 0.025(3) -0.006(2) 0.010(2) 0.000(2)
C7 0.038(3) 0.025(2) 0.027(2) 0.000(2) 0.007(2) 0.002(2)
C8 0.032(2) 0.027(2) 0.027(2) 0.0055(19) 0.003(2) 0.006(2)
C9 0.042(3) 0.045(3) 0.034(3) -0.004(2) 0.006(2) -0.005(2)
C10 0.040(3) 0.019(2) 0.023(2) 0.0049(18) 0.004(2) 0.0028(19)
C11 0.042(3) 0.027(3) 0.028(3) 0.007(2) 0.008(2) 0.003(2)
C12 0.045(3) 0.026(3) 0.035(3) -0.003(2) 0.000(2) 0.004(2)
C13 0.039(3) 0.028(3) 0.038(3) 0.000(2) 0.001(2) 0.001(2)
C14 0.036(3) 0.031(3) 0.040(3) 0.009(2) 0.005(2) 0.002(2)
C15 0.037(3) 0.027(3) 0.030(3) 0.002(2) 0.006(2) 0.002(2)
C16 0.037(3) 0.026(3) 0.024(2) 0.0021(19) 0.005(2) 0.002(2)
C17 0.051(3) 0.038(3) 0.029(3) 0.003(2) 0.011(2) -0.007(2)
C18 0.034(3) 0.032(3) 0.025(2) -0.001(2) 0.005(2) 0.001(2)
C19 0.054(3) 0.026(3) 0.043(3) 0.013(2) 0.004(3) -0.005(2)

loop_
_atom_type_symbol
_atom_type_description
_atom_type_scat_dispersion_real
_atom_type_scat_dispersion_imag
_atom_type_scat_source
C C 0.0033 0.0016 'International Tables Vol C Tables 4.2.6.8 and 6.1.1.4'
H H 0.0000 0.0000 'International Tables Vol C Tables 4.2.6.8 and 6.1.1.4'
O O 0.0106 0.0060 'International Tables Vol C Tables 4.2.6.8 and 6.1.1.4'

loop_
_geom_angle_atom_site_label_1
_geom_angle_atom_site_label_2
_geom_angle_atom_site_label_3
_geom_angle
_geom_angle_site_symmetry_1
_geom_angle_site_symmetry_3
_geom_angle_publ_flag
C2 C1 C3 126.7(4) . . ?
C2 C1 C16 118.4(4) . . ?
C3 C1 C16 114.9(4) . . ?
C16 O2 C17 115.9(4) . . ?
C1 C2 C10 125.1(4) . . ?
C1 C2 C18 120.2(4) . . ?
C10 C2 C18 114.6(4) . . ?
C4 C3 C8 117.2(4) . . ?
C4 C3 C1 120.7(4) . . ?
C8 C3 C1 122.0(4) . . ?
C18 O4 C19 116.3(4) . . ?
C5 C4 C3 121.3(5) . . ?
C5 C4 H4A 119.4 . . ?
C3 C4 H4A 119.4 . . ?
C4 C5 C6 121.3(4) . . ?
C4 C5 H5A 119.3 . . ?
C6 C5 H5A 119.3 . . ?
C5 C6 C7 117.7(4) . . ?
C5 C6 C9 121.2(4) . . ?
C7 C6 C9 121.2(5) . . ?
C8 C7 C6 121.7(4) . . ?
C8 C7 H7A 119.1 . . ?
C6 C7 H7A 119.1 . . ?
C7 C8 C3 120.8(4) . . ?
C7 C8 H8A 119.6 . . ?
C3 C8 H8A 119.6 . . ?
C6 C9 H9A 109.5 . . ?
C6 C9 H9B 109.5 . . ?
H9A C9 H9B 109.5 . . ?
C6 C9 H9C 109.5 . . ?
H9A C9 H9C 109.5 . . ?
H9B C9 H9C 109.5 . . ?
C15 C10 C11 118.4(4) . . ?
C15 C10 C2 120.6(4) . . ?
C11 C10 C2 120.9(4) . . ?
C12 C11 C10 120.6(4) . . ?
C12 C11 H11A 119.7 . . ?
C10 C11 H11A 119.7 . . ?
C11 C12 C13 120.4(5) . . ?
C11 C12 H12A 119.8 . . ?
C13 C12 H12A 119.8 . . ?
C12 C13 C14 120.0(5) . . ?
C12 C13 H13A 120.0 . . ?
C14 C13 H13A 120.0 . . ?
C13 C14 C15 119.9(5) . . ?
C13 C14 H14A 120.1 . . ?
C15 C14 H14A 120.1 . . ?
C14 C15 C10 120.7(4) . . ?
C14 C15 H15A 119.6 . . ?
C10 C15 H15A 119.6 . . ?
O1 C16 O2 124.9(4) . . ?
O1 C16 C1 124.0(4) . . ?
O2 C16 C1 111.0(4) . . ?
O2 C17 H17A 109.5 . . ?
O2 C17 H17B 109.5 . . ?
H17A C17 H17B 109.5 . . ?
O2 C17 H17C 109.5 . . ?
H17A C17 H17C 109.5 . . ?
H17B C17 H17C 109.5 . . ?
O3 C18 O4 124.5(4) . . ?
O3 C18 C2 125.6(4) . . ?
O4 C18 C2 109.8(4) . . ?
O4 C19 H19A 109.5 . . ?
O4 C19 H19B 109.5 . . ?
H19A C19 H19B 109.5 . . ?
O4 C19 H19C 109.5 . . ?
H19A C19 H19C 109.5 . . ?
H19B C19 H19C 109.5 . . ?

loop_
_geom_bond_atom_site_label_1
_geom_bond_atom_site_label_2
_geom_bond_distance
_geom_bond_site_symmetry_2
_geom_bond_publ_flag
O1 C16 1.195(5) . ?
C1 C2 1.346(6) . ?
C1 C3 1.482(6) . ?
C1 C16 1.517(6) . ?
O2 C16 1.327(5) . ?
O2 C17 1.460(6) . ?
C2 C10 1.484(6) . ?
C2 C18 1.511(6) . ?
O3 C18 1.206(5) . ?
C3 C4 1.395(6) . ?
C3 C8 1.406(6) . ?
O4 C18 1.335(5) . ?
O4 C19 1.453(5) . ?
C4 C5 1.374(6) . ?
C4 H4A 0.9500 . ?
C5 C6 1.386(7) . ?
C5 H5A 0.9500 . ?
C6 C7 1.389(6) . ?
C6 C9 1.503(6) . ?
C7 C8 1.369(6) . ?
C7 H7A 0.9500 . ?
C8 H8A 0.9500 . ?
C9 H9A 0.9800 . ?
C9 H9B 0.9800 . ?
C9 H9C 0.9800 . ?
C10 C15 1.392(6) . ?
C10 C11 1.399(6) . ?
C11 C12 1.378(6) . ?
C11 H11A 0.9500 . ?
C12 C13 1.380(7) . ?
C12 H12A 0.9500 . ?
C13 C14 1.383(7) . ?
C13 H13A 0.9500 . ?
C14 C15 1.388(6) . ?
C14 H14A 0.9500 . ?
C15 H15A 0.9500 . ?
C17 H17A 0.9800 . ?
C17 H17B 0.9800 . ?
C17 H17C 0.9800 . ?
C19 H19A 0.9800 . ?
C19 H19B 0.9800 . ?
C19 H19C 0.9800 . ?

loop_
_geom_torsion_atom_site_label_1
_geom_torsion_atom_site_label_2
_geom_torsion_atom_site_label_3
_geom_torsion_atom_site_label_4
_geom_torsion
_geom_torsion_site_symmetry_1
_geom_torsion_site_symmetry_2
_geom_torsion_site_symmetry_3
_geom_torsion_site_symmetry_4
_geom_torsion_publ_flag
C3 C1 C2 C10 -170.4(4) . . . . ?
C16 C1 C2 C10 12.5(7) . . . . ?
C3 C1 C2 C18 10.0(7) . . . . ?
C16 C1 C2 C18 -167.1(4) . . . . ?
C2 C1 C3 C4 -147.8(5) . . . . ?
C16 C1 C3 C4 29.4(6) . . . . ?
C2 C1 C3 C8 33.6(7) . . . . ?
C16 C1 C3 C8 -149.2(4) . . . . ?
C8 C3 C4 C5 -1.6(6) . . . . ?
C1 C3 C4 C5 179.8(4) . . . . ?
C3 C4 C5 C6 -0.3(7) . . . . ?
C4 C5 C6 C7 1.3(6) . . . . ?
C4 C5 C6 C9 -179.6(4) . . . . ?
C5 C6 C7 C8 -0.4(6) . . . . ?
C9 C6 C7 C8 -179.5(4) . . . . ?
C6 C7 C8 C3 -1.5(7) . . . . ?
C4 C3 C8 C7 2.5(6) . . . . ?
C1 C3 C8 C7 -178.9(4) . . . . ?
C1 C2 C10 C15 44.5(7) . . . . ?
C18 C2 C10 C15 -135.9(4) . . . . ?
C1 C2 C10 C11 -138.7(5) . . . . ?
C18 C2 C10 C11 40.9(6) . . . . ?
C15 C10 C11 C12 -1.2(7) . . . . ?
C2 C10 C11 C12 -178.0(4) . . . . ?
C10 C11 C12 C13 0.7(7) . . . . ?
C11 C12 C13 C14 -0.6(7) . . . . ?
C12 C13 C14 C15 1.0(7) . . . . ?
C13 C14 C15 C10 -1.5(7) . . . . ?
C11 C10 C15 C14 1.5(7) . . . . ?
C2 C10 C15 C14 178.4(4) . . . . ?
C17 O2 C16 O1 4.7(7) . . . . ?
C17 O2 C16 C1 -172.4(4) . . . . ?
C2 C1 C16 O1 52.9(6) . . . . ?
C3 C1 C16 O1 -124.6(5) . . . . ?
C2 C1 C16 O2 -130.0(4) . . . . ?
C3 C1 C16 O2 52.5(5) . . . . ?
C19 O4 C18 O3 -4.8(7) . . . . ?
C19 O4 C18 C2 177.0(4) . . . . ?
C1 C2 C18 O3 62.1(7) . . . . ?
C10 C2 C18 O3 -117.6(5) . . . . ?
C1 C2 C18 O4 -119.8(5) . . . . ?
C10 C2 C18 O4 60.6(5) . . . . ?
